data_4113417
loop_
_publ_author_name
'Nanfeng Zheng'
'Xianhui Bu'
'Pingyun Feng'

_publ_section_title
;
 Nonaqueous Synthesis and Selective Crystallization of Gallium Sulfide
 Clusters into Three-Dimensional Photoluminescent Superlattices
;
_journal_name_full 'Journal of the American Chemical Society'
_journal_page_first 1138
_journal_page_last 1139
_journal_paper_doi 10.1021/ja021274k
_journal_volume 125
_journal_year 2003
_chemical_formula_sum 'Ga26 S51 Zn4'
_chemical_formula_weight 3709.26
_chemical_name_common UCR-19ZnGaS-TETA
_chemical_name_systematic
; 
 ? 
;
_space_group_IT_number 88
_symmetry_cell_setting tetragonal
_symmetry_space_group_name_Hall '-I 4ad'
_symmetry_space_group_name_H-M 'I 41/a :2'
_atom_sites_solution_hydrogens geom
_atom_sites_solution_primary direct
_atom_sites_solution_secondary difmap
_audit_creation_method SHELXL-97
_cell_angle_alpha 90.00
_cell_angle_beta 90.00
_cell_angle_gamma 90.00
_cell_formula_units_Z 4
_cell_length_a 21.087(2)
_cell_length_b 21.087(2)
_cell_length_c 35.582(6)
_cell_measurement_temperature 293(2)
_cell_volume 15822(3)
_computing_structure_refinement 'SHELXL-97 (Sheldrick, 1997)'
_computing_structure_solution 'SHELXS-97 (Sheldrick, 1990)'
_diffrn_ambient_temperature 293(2)
_diffrn_measured_fraction_theta_full 0.987
_diffrn_measured_fraction_theta_max 0.987
_diffrn_radiation_monochromator graphite
_diffrn_radiation_source 'fine-focus sealed tube'
_diffrn_radiation_type MoK\a
_diffrn_radiation_wavelength 0.71073
_diffrn_reflns_av_R_equivalents 0.1258
_diffrn_reflns_av_sigmaI/netI 0.0914
_diffrn_reflns_limit_h_max 19
_diffrn_reflns_limit_h_min -22
_diffrn_reflns_limit_k_max 22
_diffrn_reflns_limit_k_min -20
_diffrn_reflns_limit_l_max 38
_diffrn_reflns_limit_l_min -38
_diffrn_reflns_number 31662
_diffrn_reflns_theta_full 22.49
_diffrn_reflns_theta_max 22.49
_diffrn_reflns_theta_min 5.13
_exptl_absorpt_coefficient_mu 5.617
_exptl_crystal_density_diffrn 1.557
_exptl_crystal_F_000 6968
_refine_diff_density_max 2.218
_refine_diff_density_min -0.601
_refine_diff_density_rms 0.205
_refine_ls_extinction_method none
_refine_ls_goodness_of_fit_ref 1.001
_refine_ls_hydrogen_treatment mixed
_refine_ls_matrix_type full
_refine_ls_number_parameters 186
_refine_ls_number_reflns 5104
_refine_ls_number_restraints 0
_refine_ls_restrained_S_all 1.001
_refine_ls_R_factor_all 0.1229
_refine_ls_R_factor_gt 0.0608
_refine_ls_shift/su_max 0.001
_refine_ls_shift/su_mean 0.000
_refine_ls_structure_factor_coef Fsqd
_refine_ls_weighting_details 'calc w=1/[\s^2^(Fo^2^)+(0.1063P)^2^+200.1370P] where P=(Fo^2^+2Fc^2^)/3'
_refine_ls_weighting_scheme calc
_refine_ls_wR_factor_gt 0.1943
_refine_ls_wR_factor_ref 0.2197
_reflns_number_gt 2678
_reflns_number_total 5104
_reflns_threshold_expression >2sigma(I)
_cod_data_source_file ja021274k_2.cif
_cod_data_source_block UCR19ZnGaSTETA
_cod_original_sg_symbol_H-M 'I 41/a'
_cod_database_code 4113417

loop_
_symmetry_equiv_pos_as_xyz
'x, y, z'
'-x+1/2, -y, z+1/2'
'-y+3/4, x+1/4, z+1/4'
'y+3/4, -x+3/4, z+3/4'
'x+1/2, y+1/2, z+1/2'
'-x+1, -y+1/2, z+1'
'-y+5/4, x+3/4, z+3/4'
'y+5/4, -x+5/4, z+5/4'
'-x, -y, -z'
'x-1/2, y, -z-1/2'
'y-3/4, -x-1/4, -z-1/4'
'-y-3/4, x-3/4, -z-3/4'
'-x+1/2, -y+1/2, -z+1/2'
'x, y+1/2, -z'
'y-1/4, -x+1/4, -z+1/4'
'-y-1/4, x-1/4, -z-1/4'

loop_
_atom_site_label
_atom_site_type_symbol
_atom_site_fract_x
_atom_site_fract_y
_atom_site_fract_z
_atom_site_U_iso_or_equiv
_atom_site_adp_type
_atom_site_occupancy
_atom_site_symmetry_multiplicity
_atom_site_calc_flag
_atom_site_refinement_flags
Zn1 Zn 0.95869(9) 0.32896(9) 0.08727(5) 0.0257(5) Uani 1 1 d .
Ga7 Ga 0.92080(8) 0.21057(9) 0.01324(5) 0.0280(5) Uani 1 1 d .
Ga6 Ga 0.84077(8) 0.36608(8) 0.16188(5) 0.0275(5) Uani 1 1 d .
Ga5 Ga 0.80189(8) 0.24846(8) 0.08786(5) 0.0275(5) Uani 1 1 d .
Ga4 Ga 0.5000 0.2500 -0.04923(6) 0.0279(7) Uani 1 2 d S
Ga3 Ga 0.51405(8) 0.12403(8) -0.12530(5) 0.0259(5) Uani 1 1 d .
S41 S 1.0000 0.2500 0.1250 0.0229(18) Uani 1 4 d S
Ga2 Ga 0.63241(8) 0.14189(8) -0.05231(5) 0.0280(5) Uani 1 1 d .
Ga1 Ga 0.76916(8) 0.13148(9) 0.01653(5) 0.0292(5) Uani 1 1 d .
S34 S 0.87783(19) 0.29196(19) 0.04869(11) 0.0282(10) Uani 1 1 d .
S33 S 0.9181(2) 0.41007(19) 0.12440(11) 0.0291(10) Uani 1 1 d .
S32 S 1.03730(19) 0.37083(19) 0.04920(11) 0.0280(10) Uani 1 1 d .
S31 S 0.44349(19) 0.1790(2) -0.08705(11) 0.0277(9) Uani 1 1 d .
S29 S 1.0000 0.2500 -0.02321(15) 0.0369(16) Uani 1 2 d S
S28 S 0.7632(2) 0.3271(2) 0.12444(12) 0.0361(11) Uani 1 1 d .
S27 S 0.8427(2) 0.1736(2) -0.02378(11) 0.0329(11) Uani 1 1 d .
S26 S 0.7224(2) 0.2081(2) 0.05309(12) 0.0339(11) Uani 1 1 d .
S25 S 0.5807(2) 0.0689(2) -0.08900(12) 0.0359(11) Uani 1 1 d .
S24 S 0.4595(2) 0.0575(2) -0.16239(12) 0.0330(11) Uani 1 1 d .
S23 S 0.7991(2) 0.4416(2) 0.19842(12) 0.0347(11) Uani 1 1 d .
S22 S 0.6950(2) 0.0777(2) -0.01728(12) 0.0336(11) Uani 1 1 d .
S21 S 0.4338(2) 0.3049(2) -0.01260(11) 0.0388(12) Uani 1 1 d .

loop_
_atom_site_aniso_label
_atom_site_aniso_U_11
_atom_site_aniso_U_22
_atom_site_aniso_U_33
_atom_site_aniso_U_23
_atom_site_aniso_U_13
_atom_site_aniso_U_12
Zn1 0.0276(12) 0.0285(12) 0.0210(10) -0.0012(8) 0.0001(9) 0.0000(8)
Ga7 0.0287(11) 0.0339(12) 0.0214(10) -0.0003(8) -0.0014(8) -0.0011(8)
Ga6 0.0274(11) 0.0314(12) 0.0237(10) -0.0052(8) 0.0002(8) 0.0006(8)
Ga5 0.0259(11) 0.0332(12) 0.0232(10) -0.0042(8) -0.0037(8) 0.0002(8)
Ga4 0.0323(16) 0.0318(16) 0.0195(14) 0.000 0.000 0.0028(12)
Ga3 0.0284(11) 0.0259(11) 0.0234(10) -0.0004(8) -0.0046(8) 0.0004(8)
S41 0.022(3) 0.022(3) 0.025(4) 0.000 0.000 0.000
Ga2 0.0301(12) 0.0298(11) 0.0241(10) 0.0028(8) -0.0061(8) 0.0005(8)
Ga1 0.0295(11) 0.0321(12) 0.0260(10) -0.0017(8) -0.0073(8) -0.0011(9)
S34 0.032(3) 0.030(3) 0.023(2) -0.0022(18) -0.0018(19) -0.0004(19)
S33 0.033(3) 0.030(3) 0.024(2) -0.0047(19) 0.0010(19) 0.0006(19)
S32 0.028(3) 0.030(3) 0.025(2) 0.0001(18) 0.0030(18) -0.0004(19)
S31 0.030(3) 0.029(3) 0.024(2) -0.0003(18) 0.0001(19) -0.0006(19)
S29 0.035(4) 0.056(5) 0.020(3) 0.000 0.000 -0.005(3)
S28 0.027(3) 0.044(3) 0.037(3) -0.015(2) -0.004(2) 0.006(2)
S27 0.037(3) 0.039(3) 0.023(2) 0.000(2) -0.007(2) -0.005(2)
S26 0.028(3) 0.041(3) 0.032(2) -0.010(2) -0.006(2) 0.002(2)
S25 0.042(3) 0.032(3) 0.034(2) 0.003(2) -0.013(2) 0.000(2)
S24 0.033(3) 0.031(3) 0.035(3) -0.008(2) -0.009(2) -0.002(2)
S23 0.032(3) 0.038(3) 0.034(3) -0.016(2) 0.002(2) 0.003(2)
S22 0.037(3) 0.031(3) 0.033(2) -0.001(2) -0.018(2) -0.001(2)
S21 0.049(3) 0.044(3) 0.024(2) -0.003(2) 0.002(2) 0.014(2)

loop_
_atom_type_symbol
_atom_type_description
_atom_type_scat_dispersion_real
_atom_type_scat_dispersion_imag
_atom_type_scat_source
S S 0.1246 0.1234 'International Tables Vol C Tables 4.2.6.8 and 6.1.1.4'
Zn Zn 0.2839 1.4301 'International Tables Vol C Tables 4.2.6.8 and 6.1.1.4'
Ga Ga 0.2307 1.6083 'International Tables Vol C Tables 4.2.6.8 and 6.1.1.4'

loop_
_geom_angle_atom_site_label_1
_geom_angle_atom_site_label_2
_geom_angle_atom_site_label_3
_geom_angle
_geom_angle_site_symmetry_1
_geom_angle_site_symmetry_3
S41 Zn1 S32 110.18(13) . .
S41 Zn1 S34 112.21(12) . .
S32 Zn1 S34 107.92(15) . .
S41 Zn1 S33 109.81(12) . .
S32 Zn1 S33 108.40(16) . .
S34 Zn1 S33 108.21(16) . .
S27 Ga7 S29 109.31(17) . .
S27 Ga7 S34 106.83(17) . .
S29 Ga7 S34 109.11(14) . .
S27 Ga7 S32 110.26(16) . 6_654
S29 Ga7 S32 107.83(14) . 6_654
S34 Ga7 S32 113.44(15) . 6_654
S23 Ga6 S28 108.49(17) . .
S23 Ga6 S33 109.17(17) . .
S28 Ga6 S33 108.50(17) . .
S23 Ga6 S32 107.53(17) . 12_756
S28 Ga6 S32 110.16(17) . 12_756
S33 Ga6 S32 112.90(16) . 12_756
S26 Ga5 S28 108.98(17) . .
S26 Ga5 S33 107.54(17) . 12_756
S28 Ga5 S33 109.23(17) . 12_756
S26 Ga5 S34 109.52(16) . .
S28 Ga5 S34 107.83(17) . .
S33 Ga5 S34 113.67(16) 12_756 .
S21 Ga4 S21 108.6(2) 6_554 .
S21 Ga4 S31 108.82(16) 6_554 .
S21 Ga4 S31 110.42(16) . .
S21 Ga4 S31 110.42(16) 6_554 6_554
S21 Ga4 S31 108.82(16) . 6_554
S31 Ga4 S31 109.8(2) . 6_554
S25 Ga3 S24 109.69(17) . .
S25 Ga3 S31 109.69(17) . 16_655
S24 Ga3 S31 108.68(17) . 16_655
S25 Ga3 S31 108.87(17) . .
S24 Ga3 S31 109.16(17) . .
S31 Ga3 S31 110.7(2) 16_655 .
Zn1 S41 Zn1 108.91(9) 15_665 12_756
Zn1 S41 Zn1 109.75(4) 15_665 6_654
Zn1 S41 Zn1 109.75(4) 12_756 6_654
Zn1 S41 Zn1 109.75(4) 15_665 .
Zn1 S41 Zn1 109.75(4) 12_756 .
Zn1 S41 Zn1 108.91(9) 6_654 .
S22 Ga2 S21 108.05(17) . 6_554
S22 Ga2 S24 110.63(17) . 16_655
S21 Ga2 S24 111.88(18) 6_554 16_655
S22 Ga2 S25 100.94(16) . .
S21 Ga2 S25 113.04(18) 6_554 .
S24 Ga2 S25 111.71(17) 16_655 .
S22 Ga1 S27 109.10(17) . .
S22 Ga1 S23 99.11(16) . 12_756
S27 Ga1 S23 112.94(17) . 12_756
S22 Ga1 S26 110.82(17) . .
S27 Ga1 S26 111.83(17) . .
S23 Ga1 S26 112.32(17) 12_756 .
Ga5 S34 Ga7 107.79(17) . .
Ga5 S34 Zn1 106.57(17) . .
Ga7 S34 Zn1 106.48(17) . .
Ga6 S33 Ga5 108.88(17) . 15_665
Ga6 S33 Zn1 107.08(17) . .
Ga5 S33 Zn1 108.42(18) 15_665 .
Ga6 S32 Zn1 107.32(17) 15_665 .
Ga6 S32 Ga7 108.46(17) 15_665 6_654
Zn1 S32 Ga7 108.28(17) . 6_654
Ga3 S31 Ga3 108.90(16) 11_665 .
Ga3 S31 Ga4 108.83(18) 11_665 .
Ga3 S31 Ga4 109.25(17) . .
Ga7 S29 Ga7 110.4(2) 6_654 .
Ga5 S28 Ga6 110.16(18) . .
Ga7 S27 Ga1 105.26(17) . .
Ga5 S26 Ga1 104.97(18) . .
Ga3 S25 Ga2 106.20(18) . .
Ga3 S24 Ga2 107.25(18) . 11_665
Ga6 S23 Ga1 106.02(18) . 15_665
Ga2 S22 Ga1 113.21(19) . .
Ga4 S21 Ga2 106.03(18) . 6_554

loop_
_geom_bond_atom_site_label_1
_geom_bond_atom_site_label_2
_geom_bond_distance
_geom_bond_site_symmetry_2
Zn1 S41 2.3096(18) .
Zn1 S32 2.316(4) .
Zn1 S34 2.324(4) .
Zn1 S33 2.325(4) .
Ga7 S27 2.248(4) .
Ga7 S29 2.272(4) .
Ga7 S34 2.315(4) .
Ga7 S32 2.316(4) 6_654
Ga6 S23 2.235(4) .
Ga6 S28 2.264(5) .
Ga6 S33 2.301(4) .
Ga6 S32 2.310(4) 12_756
Ga5 S26 2.250(4) .
Ga5 S28 2.260(5) .
Ga5 S33 2.306(4) 12_756
Ga5 S34 2.313(4) .
Ga4 S21 2.233(4) 6_554
Ga4 S21 2.233(4) .
Ga4 S31 2.339(4) .
Ga4 S31 2.339(4) 6_554
Ga3 S25 2.234(5) .
Ga3 S24 2.243(4) .
Ga3 S31 2.320(4) 16_655
Ga3 S31 2.326(4) .
S41 Zn1 2.3096(18) 15_665
S41 Zn1 2.3096(18) 12_756
S41 Zn1 2.3096(18) 6_654
Ga2 S22 2.265(4) .
Ga2 S21 2.282(5) 6_554
Ga2 S24 2.284(5) 16_655
Ga2 S25 2.294(5) .
Ga1 S22 2.275(4) .
Ga1 S27 2.292(5) .
Ga1 S23 2.293(5) 12_756
Ga1 S26 2.297(5) .
S33 Ga5 2.306(4) 15_665
S32 Ga6 2.310(4) 15_665
S32 Ga7 2.316(4) 6_654
S31 Ga3 2.320(4) 11_665
S29 Ga7 2.272(4) 6_654
S24 Ga2 2.284(5) 11_665
S23 Ga1 2.293(5) 15_665
S21 Ga2 2.282(5) 6_554
